data_7027626
loop_
_publ_author_name
'Moubaraki, Boujemaa'
'Murray, Keith S.'
'Ranford, John D.'
'Vittal, Jagadese J.'
'Wang, Xiaobai'
'Xu, Yan'

_publ_section_title
;
 Preparation, characterisation and structures of copper(II) complexes of
 an asymmetric anti-cancer drug analogue&#x200A;&#x2020;
;
_journal_issue 20
_journal_name_full 'Journal of the Chemical Society, Dalton Transactions'
_journal_page_first 3573
_journal_paper_doi 10.1039/a905020e
_journal_year 1999
_chemical_compound_source 'see text'
_chemical_formula_sum 'C13 H19 Cl3 Cu N6 O15 S'
_chemical_formula_weight 701.29
_chemical_name_systematic
; 
 ? 
;
_space_group_IT_number 2
_symmetry_cell_setting triclinic
_symmetry_space_group_name_Hall '-P 1'
_symmetry_space_group_name_H-M 'P -1'
_atom_sites_solution_hydrogens geom
_atom_sites_solution_primary direct
_atom_sites_solution_secondary difmap
_audit_creation_method SHELXL
_cell_angle_alpha 98.635(1)
_cell_angle_beta 90.821(1)
_cell_angle_gamma 107.117(1)
_cell_formula_units_Z 2
_cell_length_a 7.4905(3)
_cell_length_b 8.3949(3)
_cell_length_c 21.9669(9)
_cell_measurement_temperature 293(2)
_cell_volume 1302.67(9)
_computing_cell_refinement 'SAINT (Siemens, 1996)'
_computing_data_collection 'SMART (Siemens, 1996)'
_computing_data_reduction 'SAINT (Siemens, 1996)'
_computing_molecular_graphics 'SHELXTL (Siemens, 1996)'
_computing_publication_material 'SHELXTL (Siemens, 1996)'
_computing_structure_refinement 'SHELXTL (Siemens, 1996)'
_computing_structure_solution 'SHELXS-86 (Sheldrick, 1990)'
_diffrn_ambient_temperature 293(2)
_diffrn_measured_fraction_theta_full 0.840
_diffrn_measured_fraction_theta_max 0.840
_diffrn_measurement_device 'Siemens SMART CCD'
_diffrn_measurement_method 'frames, \w scans'
_diffrn_radiation_monochromator graphite
_diffrn_radiation_source 'fine-focus sealed tube'
_diffrn_radiation_type MoK\a
_diffrn_radiation_wavelength 0.71073
_diffrn_reflns_av_R_equivalents 0.0128
_diffrn_reflns_av_sigmaI/netI 0.0280
_diffrn_reflns_limit_h_max 10
_diffrn_reflns_limit_h_min -9
_diffrn_reflns_limit_k_max 11
_diffrn_reflns_limit_k_min -10
_diffrn_reflns_limit_l_max 27
_diffrn_reflns_limit_l_min -29
_diffrn_reflns_number 8285
_diffrn_reflns_theta_full 29.16
_diffrn_reflns_theta_max 29.16
_diffrn_reflns_theta_min 1.88
_exptl_absorpt_coefficient_mu 1.307
_exptl_absorpt_correction_T_max 0.825
_exptl_absorpt_correction_T_min 0.683
_exptl_absorpt_correction_type 'SADABS (Sheldrick, 1996)'
_exptl_crystal_colour 'very dark green'
_exptl_crystal_density_diffrn 1.788
_exptl_crystal_density_meas ?
_exptl_crystal_description 'triclinic shaped blocks'
_exptl_crystal_F_000 710
_exptl_crystal_size_max 0.35
_exptl_crystal_size_mid 0.32
_exptl_crystal_size_min 0.12
_refine_diff_density_max 0.994
_refine_diff_density_min -0.572
_refine_diff_density_rms 0.072
_refine_ls_extinction_method none
_refine_ls_goodness_of_fit_ref 1.033
_refine_ls_hydrogen_treatment mixed
_refine_ls_matrix_type full
_refine_ls_number_parameters 382
_refine_ls_number_reflns 5909
_refine_ls_number_restraints 141
_refine_ls_restrained_S_all 1.094
_refine_ls_R_factor_all 0.0569
_refine_ls_R_factor_gt 0.0462
_refine_ls_shift/su_max 0.000
_refine_ls_shift/su_mean 0.000
_refine_ls_structure_factor_coef Fsqd
_refine_ls_weighting_details 'calc w=1/[\s^2^(Fo^2^)+(0.0709P)^2^+1.1038P] where P=(Fo^2^+2Fc^2^)/3'
_refine_ls_weighting_scheme calc
_refine_ls_wR_factor_gt 0.1238
_refine_ls_wR_factor_ref 0.1318
_reflns_number_observed 4908
_reflns_number_total 5909
_reflns_observed_criterion >2sigma(I)
_cod_data_source_file 905020Esup1.cif
_cod_data_source_block jdr2
_cod_depositor_comments
;
The following automatic conversions were performed:

'_symmetry_cell_setting' value 'Triclinic' changed to 'triclinic'
according to /home/saulius/struct/CIF-dictionaries/cif_core.dic
dictionary named 'cif_core.dic' version 2.4.2 from 2011-04-26.

Automatic conversion script
Id: cif_fix_values 1891 2012-01-12 08:04:46Z andrius 

The following automatic conversions were performed:

'_exptl_crystal_density_meas' value 'not measured' was changed to '?'
- the value is perceived as not measured.

Automatic conversion script
Id: cif_fix_values 3008 2015-01-20 13:52:24Z robertas 
;
_cod_original_sg_symbol_H-M P-1
_cod_database_code 7027626

loop_
_symmetry_equiv_pos_as_xyz
'x, y, z'
'-x, -y, -z'

loop_
_atom_site_label
_atom_site_type_symbol
_atom_site_fract_x
_atom_site_fract_y
_atom_site_fract_z
_atom_site_U_iso_or_equiv
_atom_site_adp_type
_atom_site_occupancy
_atom_site_symmetry_multiplicity
_atom_site_calc_flag
_atom_site_refinement_flags
Cu1 Cu 0.19546(5) 0.43996(5) 0.146570(18) 0.04262(13) Uani 1 1 d .
O13 O 0.2594(4) 0.2995(4) 0.07731(13) 0.0639(8) Uani 1 1 d D
H13A H 0.191(5) 0.285(7) 0.0495(17) 0.080 Uiso 1 1 d D
H13B H 0.358(4) 0.321(7) 0.065(2) 0.080 Uiso 1 1 d D
C1 C -0.1583(4) 0.3632(4) 0.19578(16) 0.0426(7) Uani 1 1 d .
C2 C -0.3441(5) 0.2882(5) 0.20738(19) 0.0543(9) Uani 1 1 d .
H2 H -0.4015 0.3361 0.2393 0.065 Uiso 1 1 calc R
C3 C -0.4413(6) 0.1371(5) 0.1688(2) 0.0645(11) Uani 1 1 d .
H3 H -0.5661 0.0831 0.1744 0.077 Uiso 1 1 calc R
C4 C -0.3511(6) 0.0704(5) 0.1230(2) 0.0665(11) Uani 1 1 d .
H4 H -0.4144 -0.0298 0.0973 0.080 Uiso 1 1 calc R
C5 C -0.1667(6) 0.1505(5) 0.11470(18) 0.0551(9) Uani 1 1 d .
H5 H -0.1067 0.1020 0.0837 0.066 Uiso 1 1 calc R
N1 N -0.0712(4) 0.2963(3) 0.14989(12) 0.0420(6) Uani 1 1 d .
C6 C -0.0429(4) 0.5183(4) 0.23372(15) 0.0414(7) Uani 1 1 d .
H6 H -0.0879 0.5747 0.2668 0.050 Uiso 1 1 calc R
N2 N 0.1249(3) 0.5702(3) 0.21772(11) 0.0355(5) Uani 1 1 d .
N3 N 0.2557(3) 0.7053(3) 0.25125(12) 0.0398(6) Uani 1 1 d .
H3A H 0.2273 0.7670 0.2822 0.048 Uiso 1 1 calc R
C7 C 0.4311(4) 0.7360(4) 0.23302(14) 0.0372(6) Uani 1 1 d .
S1 S 0.48711(11) 0.62918(11) 0.16725(4) 0.0463(2) Uani 1 1 d .
N4 N 0.5668(4) 0.8572(3) 0.26754(12) 0.0405(6) Uani 1 1 d .
H4A H 0.6800 0.8841 0.2564 0.049 Uiso 1 1 calc R
N5 N 0.5204(3) 0.9377(3) 0.32132(12) 0.0377(5) Uani 1 1 d .
C8 C 0.6534(4) 1.0542(4) 0.35265(14) 0.0405(6) Uani 1 1 d .
H8 H 0.7738 1.0831 0.3389 0.049 Uiso 1 1 calc R
C9 C 0.6106(4) 1.1406(4) 0.41074(14) 0.0381(6) Uani 1 1 d .
C10 C 0.3800(5) 1.1638(5) 0.48034(16) 0.0497(8) Uani 1 1 d .
H10 H 0.2558 1.1271 0.4903 0.060 Uiso 1 1 calc R
C11 C 0.5074(5) 1.2907(5) 0.51949(16) 0.0506(8) Uani 1 1 d .
H11 H 0.4710 1.3403 0.5561 0.061 Uiso 1 1 calc R
C12 C 0.6891(5) 1.3425(5) 0.50348(18) 0.0544(9) Uani 1 1 d .
H12 H 0.7774 1.4280 0.5295 0.065 Uiso 1 1 calc R
C13 C 0.7425(5) 1.2682(5) 0.44872(17) 0.0508(8) Uani 1 1 d .
H13 H 0.8658 1.3040 0.4378 0.061 Uiso 1 1 calc R
N6 N 0.4334(4) 1.0934(3) 0.42835(12) 0.0411(6) Uani 1 1 d .
H6A H 0.3510 1.0138 0.4048 0.049 Uiso 1 1 calc R
Cl1 Cl 0.95166(10) 1.77776(10) 0.39833(4) 0.04445(19) Uani 1 1 d D
O1 O 1.1325(3) 1.7889(3) 0.37304(12) 0.0559(6) Uani 1 1 d D
O2 O 0.9503(5) 1.9440(4) 0.42515(16) 0.0808(9) Uani 1 1 d D
O3 O 0.9227(5) 1.6739(5) 0.44434(18) 0.0895(11) Uani 1 1 d D
O4 O 0.8087(4) 1.7143(5) 0.35027(15) 0.0890(11) Uani 1 1 d D
Cl2 Cl 0.23462(14) 0.30409(13) 0.31949(5) 0.0621(3) Uani 1 1 d D
O5 O 0.0690(11) 0.3471(12) 0.3324(4) 0.070(2) Uiso 0.45 1 d PD
O6 O 0.3885(15) 0.3964(14) 0.3596(5) 0.121(4) Uiso 0.45 1 d PD
O7 O 0.2739(14) 0.3235(12) 0.2563(4) 0.093(3) Uiso 0.45 1 d PD
O8 O 0.2015(12) 0.1225(8) 0.3211(4) 0.0663(19) Uiso 0.45 1 d PD
O5A O 0.3649(18) 0.4567(15) 0.3094(7) 0.096(4) Uiso 0.30 1 d PD
O6A O 0.271(2) 0.1478(14) 0.3045(6) 0.081(3) Uiso 0.30 1 d PD
O7A O 0.0382(13) 0.2908(15) 0.3094(6) 0.068(3) Uiso 0.30 1 d PD
O8A O 0.250(2) 0.338(2) 0.3890(5) 0.117(5) Uiso 0.30 1 d PD
O5B O 0.143(2) 0.427(2) 0.3418(7) 0.091(5) Uiso 0.25 1 d PD
O6B O 0.4330(15) 0.3697(18) 0.3377(7) 0.071(3) Uiso 0.25 1 d PD
O7B O 0.2231(14) 0.2657(13) 0.2473(4) 0.039(2) Uiso 0.25 1 d PD
O8B O 0.1507(19) 0.1496(15) 0.3419(7) 0.070(3) Uiso 0.25 1 d PD
Cl3 Cl 1.07541(13) 0.76131(12) 0.06937(4) 0.0538(2) Uani 1 1 d D
O9 O 1.1268(5) 0.8655(5) 0.12754(14) 0.0867(11) Uani 1 1 d D
O10 O 0.9121(7) 0.7793(6) 0.0432(2) 0.130(2) Uani 1 1 d D
O11 O 1.0551(7) 0.5894(4) 0.07260(18) 0.1024(14) Uani 1 1 d D
O12 O 1.2239(8) 0.8161(6) 0.0303(2) 0.1275(18) Uani 1 1 d D
O1S O -0.0736(4) -0.0860(5) 0.23495(16) 0.0852(12) Uani 1 1 d D
H1S2 H -0.051(7) -0.097(6) 0.2012(12) 0.080 Uiso 1 1 d D
H1S1 H 0.009(5) -0.017(5) 0.2525(19) 0.080 Uiso 1 1 d D
O2S O 0.6042(6) 0.4033(6) 0.0439(2) 0.0979(13) Uani 1 1 d D
H2S1 H 0.667(7) 0.488(4) 0.039(2) 0.080 Uiso 1 1 d D
H2S2 H 0.614(8) 0.335(5) 0.019(2) 0.080 Uiso 1 1 d D

loop_
_atom_site_aniso_label
_atom_site_aniso_U_11
_atom_site_aniso_U_22
_atom_site_aniso_U_33
_atom_site_aniso_U_23
_atom_site_aniso_U_13
_atom_site_aniso_U_12
Cu1 0.0379(2) 0.0441(2) 0.0409(2) -0.00505(16) 0.00522(15) 0.01042(16)
O13 0.0533(15) 0.0732(18) 0.0557(16) -0.0212(14) 0.0024(12) 0.0202(15)
C1 0.0360(15) 0.0437(16) 0.0484(18) 0.0088(13) 0.0027(13) 0.0120(12)
C2 0.0370(16) 0.058(2) 0.066(2) 0.0158(18) 0.0053(16) 0.0086(15)
C3 0.0435(19) 0.056(2) 0.084(3) 0.020(2) -0.0037(19) -0.0028(16)
C4 0.064(2) 0.049(2) 0.072(3) 0.0053(19) -0.013(2) -0.0031(18)
C5 0.061(2) 0.0432(18) 0.054(2) 0.0003(15) -0.0054(17) 0.0084(16)
N1 0.0415(14) 0.0405(13) 0.0416(14) 0.0044(11) -0.0010(11) 0.0101(11)
C6 0.0371(15) 0.0476(17) 0.0398(16) 0.0037(13) 0.0055(12) 0.0150(13)
N2 0.0326(12) 0.0375(12) 0.0351(12) 0.0021(10) 0.0012(9) 0.0106(10)
N3 0.0338(12) 0.0440(14) 0.0377(13) -0.0041(10) 0.0047(10) 0.0107(10)
C7 0.0365(14) 0.0400(15) 0.0353(14) 0.0044(11) 0.0054(11) 0.0126(12)
S1 0.0393(4) 0.0515(4) 0.0410(4) -0.0054(3) 0.0117(3) 0.0086(3)
N4 0.0309(12) 0.0485(14) 0.0371(13) -0.0016(11) 0.0066(10) 0.0082(10)
N5 0.0337(12) 0.0426(13) 0.0350(12) 0.0005(10) 0.0059(10) 0.0114(10)
C8 0.0344(14) 0.0444(16) 0.0398(16) 0.0035(12) 0.0063(12) 0.0089(12)
C9 0.0356(14) 0.0389(15) 0.0398(15) 0.0050(12) 0.0038(12) 0.0116(12)
C10 0.0401(17) 0.061(2) 0.0434(18) -0.0006(15) 0.0085(14) 0.0121(15)
C11 0.0536(19) 0.0540(19) 0.0411(17) -0.0051(14) 0.0051(14) 0.0177(16)
C12 0.051(2) 0.0490(19) 0.053(2) -0.0118(15) -0.0036(16) 0.0106(15)
C13 0.0381(16) 0.0502(18) 0.055(2) -0.0043(15) 0.0068(14) 0.0049(14)
N6 0.0333(12) 0.0467(14) 0.0381(13) -0.0019(11) 0.0032(10) 0.0080(10)
Cl1 0.0365(4) 0.0543(4) 0.0393(4) 0.0036(3) 0.0094(3) 0.0103(3)
O1 0.0411(13) 0.0679(16) 0.0516(14) 0.0009(12) 0.0158(11) 0.0091(11)
O2 0.086(2) 0.0654(19) 0.089(2) -0.0038(16) 0.0279(18) 0.0254(17)
O3 0.081(2) 0.109(3) 0.103(3) 0.064(2) 0.040(2) 0.042(2)
O4 0.0532(17) 0.138(3) 0.0641(19) -0.022(2) -0.0050(14) 0.0301(19)
Cl2 0.0512(5) 0.0597(5) 0.0800(7) 0.0267(5) 0.0040(4) 0.0159(4)
Cl3 0.0577(5) 0.0629(5) 0.0391(4) -0.0002(4) 0.0025(3) 0.0198(4)
O9 0.079(2) 0.104(3) 0.0548(18) -0.0199(17) 0.0019(15) 0.0088(19)
O10 0.132(4) 0.147(4) 0.117(4) -0.047(3) -0.056(3) 0.090(3)
O11 0.139(4) 0.066(2) 0.090(3) 0.0178(19) -0.040(2) 0.012(2)
O12 0.161(5) 0.116(3) 0.095(3) 0.012(3) 0.072(3) 0.025(3)
O1S 0.0472(16) 0.112(3) 0.069(2) -0.0210(19) 0.0210(15) -0.0009(16)
O2S 0.081(3) 0.097(3) 0.113(3) 0.005(3) 0.043(2) 0.026(2)

loop_
_atom_type_symbol
_atom_type_description
_atom_type_scat_dispersion_real
_atom_type_scat_dispersion_imag
_atom_type_scat_source
C C 0.0033 0.0016 'International Tables Vol C Tables 4.2.6.8 and 6.1.1.4'
H H 0.0000 0.0000 'International Tables Vol C Tables 4.2.6.8 and 6.1.1.4'
N N 0.0061 0.0033 'International Tables Vol C Tables 4.2.6.8 and 6.1.1.4'
O O 0.0106 0.0060 'International Tables Vol C Tables 4.2.6.8 and 6.1.1.4'
S S 0.1246 0.1234 'International Tables Vol C Tables 4.2.6.8 and 6.1.1.4'
Cl Cl 0.1484 0.1585 'International Tables Vol C Tables 4.2.6.8 and 6.1.1.4'
Cu Cu 0.3201 1.2651 'International Tables Vol C Tables 4.2.6.8 and 6.1.1.4'

loop_
_geom_angle_atom_site_label_1
_geom_angle_atom_site_label_2
_geom_angle_atom_site_label_3
_geom_angle
_geom_angle_site_symmetry_1
_geom_angle_site_symmetry_3
O13 Cu1 N2 177.03(13) . .
O13 Cu1 N1 97.00(12) . .
N2 Cu1 N1 80.85(11) . .
O13 Cu1 S1 96.44(9) . .
N2 Cu1 S1 85.55(8) . .
N1 Cu1 S1 165.78(8) . .
O13 Cu1 O11 90.75(14) . 1_455
N2 Cu1 O11 91.08(12) . 1_455
N1 Cu1 O11 84.71(13) . 1_455
S1 Cu1 O11 99.75(10) . 1_455
O13 Cu1 O7 107.9(2) . .
N2 Cu1 O7 70.1(2) . .
N1 Cu1 O7 86.7(2) . .
S1 Cu1 O7 84.8(2) . .
O11 Cu1 O7 160.3(2) 1_455 .
Cu1 O13 H13A 111(4) . .
Cu1 O13 H13B 122(4) . .
H13A O13 H13B 106(4) . .
N1 C1 C2 122.7(3) . .
N1 C1 C6 115.4(3) . .
C2 C1 C6 121.9(3) . .
C1 C2 C3 117.2(4) . .
C1 C2 H2 121.4 . .
C3 C2 H2 121.4 . .
C4 C3 C2 119.4(4) . .
C4 C3 H3 120.3 . .
C2 C3 H3 120.3 . .
C3 C4 C5 120.2(4) . .
C3 C4 H4 119.9 . .
C5 C4 H4 119.9 . .
N1 C5 C4 121.9(4) . .
N1 C5 H5 119.0 . .
C4 C5 H5 119.0 . .
C5 N1 C1 118.6(3) . .
C5 N1 Cu1 129.8(3) . .
C1 N1 Cu1 111.6(2) . .
N2 C6 C1 114.5(3) . .
N2 C6 H6 122.8 . .
C1 C6 H6 122.8 . .
C6 N2 N3 122.1(3) . .
C6 N2 Cu1 117.6(2) . .
N3 N2 Cu1 120.17(18) . .
C7 N3 N2 116.0(2) . .
C7 N3 H3A 122.0 . .
N2 N3 H3A 122.0 . .
N4 C7 N3 118.2(3) . .
N4 C7 S1 118.9(2) . .
N3 C7 S1 122.9(2) . .
C7 S1 Cu1 94.94(11) . .
C7 N4 N5 118.1(2) . .
C7 N4 H4A 121.0 . .
N5 N4 H4A 121.0 . .
C8 N5 N4 116.2(2) . .
N5 C8 C9 117.9(3) . .
N5 C8 H8 121.0 . .
C9 C8 H8 121.0 . .
N6 C9 C13 118.3(3) . .
N6 C9 C8 118.4(3) . .
C13 C9 C8 123.3(3) . .
N6 C10 C11 120.3(3) . .
N6 C10 H10 119.9 . .
C11 C10 H10 119.9 . .
C12 C11 C10 118.5(3) . .
C12 C11 H11 120.7 . .
C10 C11 H11 120.7 . .
C11 C12 C13 120.5(3) . .
C11 C12 H12 119.8 . .
C13 C12 H12 119.8 . .
C9 C13 C12 119.3(3) . .
C9 C13 H13 120.4 . .
C12 C13 H13 120.4 . .
C10 N6 C9 123.2(3) . .
C10 N6 H6A 118.4 . .
C9 N6 H6A 118.4 . .
O3 Cl1 O4 111.3(3) . .
O3 Cl1 O2 109.2(2) . .
O4 Cl1 O2 108.3(2) . .
O3 Cl1 O1 109.72(18) . .
O4 Cl1 O1 109.55(17) . .
O2 Cl1 O1 108.75(18) . .
O6 Cl2 O6A 101.5(7) . .
O6 Cl2 O5 114.3(6) . .
O6A Cl2 O5 132.7(7) . .
O6 Cl2 O5A 55.6(7) . .
O6A Cl2 O5A 121.5(8) . .
O5 Cl2 O5A 104.4(7) . .
O6 Cl2 O8B 107.4(8) . .
O6A Cl2 O8B 51.5(8) . .
O5 Cl2 O8B 87.6(7) . .
O5A Cl2 O8B 162.1(8) . .
O6 Cl2 O5B 88.4(9) . .
O6A Cl2 O5B 161.1(10) . .
O5 Cl2 O5B 29.9(7) . .
O5A Cl2 O5B 77.4(9) . .
O8B Cl2 O5B 110.3(10) . .
O6 Cl2 O7 110.9(6) . .
O6A Cl2 O7 85.3(7) . .
O5 Cl2 O7 107.9(5) . .
O5A Cl2 O7 62.7(7) . .
O8B Cl2 O7 126.7(7) . .
O5B Cl2 O7 106.3(8) . .
O6 Cl2 O6B 25.9(7) . .
O6A Cl2 O6B 84.5(8) . .
O5 Cl2 O6B 138.4(7) . .
O5A Cl2 O6B 51.0(8) . .
O8B Cl2 O6B 111.3(8) . .
O5B Cl2 O6B 109.8(10) . .
O7 Cl2 O6B 90.3(7) . .
O6 Cl2 O7A 139.5(7) . .
O6A Cl2 O7A 113.0(8) . .
O5 Cl2 O7A 25.2(5) . .
O5A Cl2 O7A 116.2(7) . .
O8B Cl2 O7A 80.2(7) . .
O5B Cl2 O7A 52.8(8) . .
O7 Cl2 O7A 93.0(6) . .
O6B Cl2 O7A 162.4(8) . .
O6 Cl2 O8 108.8(5) . .
O6A Cl2 O8 25.7(5) . .
O5 Cl2 O8 109.6(5) . .
O5A Cl2 O8 146.0(7) . .
O8B Cl2 O8 26.1(6) . .
O5B Cl2 O8 135.6(8) . .
O7 Cl2 O8 104.9(5) . .
O6B Cl2 O8 100.7(7) . .
O7A Cl2 O8 95.1(6) . .
O6 Cl2 O8A 50.5(7) . .
O6A Cl2 O8A 103.9(8) . .
O5 Cl2 O8A 78.9(7) . .
O5A Cl2 O8A 97.8(9) . .
O8B Cl2 O8A 71.1(9) . .
O5B Cl2 O8A 70.0(9) . .
O7 Cl2 O8A 160.2(8) . .
O6B Cl2 O8A 73.5(9) . .
O7A Cl2 O8A 99.2(8) . .
O8 Cl2 O8A 89.6(7) . .
O6 Cl2 O7B 128.6(6) . .
O6A Cl2 O7B 74.5(6) . .
O5 Cl2 O7B 102.9(5) . .
O5A Cl2 O7B 82.4(7) . .
O8B Cl2 O7B 108.3(7) . .
O5B Cl2 O7B 111.8(7) . .
O7 Cl2 O7B 19.7(5) . .
O6B Cl2 O7B 105.3(7) . .
O7A Cl2 O7B 82.4(6) . .
O8 Cl2 O7B 89.3(5) . .
O8A Cl2 O7B 178.1(7) . .
O7A O5 O5B 141(2) . .
O7A O5 Cl2 81.2(12) . .
O5B O5 Cl2 76.7(11) . .
O6B O6 O8A 138(2) . .
O6B O6 O5A 68.9(18) . .
O8A O6 O5A 119.2(12) . .
O6B O6 Cl2 81.9(14) . .
O8A O6 Cl2 69.5(8) . .
O5A O6 Cl2 62.9(6) . .
O7B O7 Cl2 93.1(15) . .
O7B O7 O5A 150.4(17) . .
Cl2 O7 O5A 57.6(5) . .
O7B O7 Cu1 86.5(15) . .
Cl2 O7 Cu1 149.1(5) . .
O5A O7 Cu1 116.0(7) . .
O6A O8 O8B 143(2) . .
O6A O8 Cl2 71.5(11) . .
O8B O8 Cl2 72.9(11) . .
O6B O5A O6 28.9(8) . .
O6B O5A Cl2 66.1(8) . .
O6 O5A Cl2 61.5(6) . .
O6B O5A O7 97.6(11) . .
O6 O5A O7 113.4(10) . .
Cl2 O5A O7 59.7(6) . .
O6B O5A O5B 101.5(11) . .
O6 O5A O5B 77.7(9) . .
Cl2 O5A O5B 51.8(6) . .
O7 O5A O5B 89.2(9) . .
O8 O6A O8B 18.9(11) . .
O8 O6A Cl2 82.9(12) . .
O8B O6A Cl2 65.0(7) . .
O8 O6A O7B 112.7(16) . .
O8B O6A O7B 104.5(9) . .
Cl2 O6A O7B 56.7(5) . .
O5 O7A O5B 21.1(13) . .
O5 O7A Cl2 73.6(11) . .
O5B O7A Cl2 62.8(7) . .
O6 O8A Cl2 60.1(7) . .
O6 O8A O5B 83.1(11) . .
Cl2 O8A O5B 52.9(6) . .
O6 O8A O8B 99.7(11) . .
Cl2 O8A O8B 52.3(6) . .
O5B O8A O8B 87.5(10) . .
O6 O8A O6B 14.0(8) . .
Cl2 O8A O6B 51.8(6) . .
O5B O8A O6B 86.0(9) . .
O8B O8A O6B 86.2(9) . .
O5 O5B O7A 17.9(11) . .
O5 O5B Cl2 73.4(11) . .
O7A O5B Cl2 64.4(7) . .
O5 O5B O8A 91.3(17) . .
O7A O5B O8A 97.8(11) . .
Cl2 O5B O8A 57.1(7) . .
O5 O5B O5A 119.1(15) . .
O7A O5B O5A 104.0(10) . .
Cl2 O5B O5A 50.8(6) . .
O8A O5B O5A 78.8(9) . .
O6 O6B O5A 82.2(19) . .
O6 O6B Cl2 72.2(13) . .
O5A O6B Cl2 62.9(7) . .
O6 O6B O8A 28.0(15) . .
O5A O6B O8A 92.5(11) . .
Cl2 O6B O8A 54.7(6) . .
O7 O7B Cl2 67.2(13) . .
O7 O7B O6A 96.2(16) . .
Cl2 O7B O6A 48.8(4) . .
O8 O8B O6A 18.5(10) . .
O8 O8B Cl2 81.0(12) . .
O6A O8B Cl2 63.5(7) . .
O8 O8B O8A 118.4(17) . .
O6A O8B O8A 101.6(11) . .
Cl2 O8B O8A 56.6(6) . .
O10 Cl3 O9 110.8(2) . .
O10 Cl3 O11 110.9(3) . .
O9 Cl3 O11 112.2(2) . .
O10 Cl3 O12 108.3(3) . .
O9 Cl3 O12 107.2(3) . .
O11 Cl3 O12 107.1(3) . .
Cl3 O10 O13 111.6(4) . ?
H1S2 O1S H1S1 107(4) . .
H2S1 O2S H2S2 111(4) . .

loop_
_geom_bond_atom_site_label_1
_geom_bond_atom_site_label_2
_geom_bond_distance
_geom_bond_site_symmetry_2
Cu1 O13 1.936(3) .
Cu1 N2 1.941(2) .
Cu1 N1 2.016(3) .
Cu1 S1 2.2835(9) .
Cu1 O11 2.581(4) 1_455
Cu1 O7 2.850(8) .
O13 H13A 0.76(2) .
O13 H13B 0.77(2) .
C1 N1 1.350(4) .
C1 C2 1.393(5) .
C1 C6 1.458(5) .
C2 C3 1.405(6) .
C2 H2 0.9300 .
C3 C4 1.361(7) .
C3 H3 0.9300 .
C4 C5 1.375(6) .
C4 H4 0.9300 .
C5 N1 1.339(4) .
C5 H5 0.9300 .
C6 N2 1.277(4) .
C6 H6 0.9300 .
N2 N3 1.365(3) .
N3 C7 1.342(4) .
N3 H3A 0.8600 .
C7 N4 1.334(4) .
C7 S1 1.708(3) .
N4 N5 1.372(3) .
N4 H4A 0.8600 .
N5 C8 1.275(4) .
C8 C9 1.459(4) .
C8 H8 0.9300 .
C9 N6 1.349(4) .
C9 C13 1.380(5) .
C10 N6 1.328(4) .
C10 C11 1.374(5) .
C10 H10 0.9300 .
C11 C12 1.370(5) .
C11 H11 0.9300 .
C12 C13 1.390(5) .
C12 H12 0.9300 .
C13 H13 0.9300 .
N6 H6A 0.8600 .
Cl1 O3 1.410(3) .
Cl1 O4 1.417(3) .
Cl1 O2 1.434(3) .
Cl1 O1 1.454(2) .
Cl2 O6 1.395(9) .
Cl2 O6A 1.411(10) .
Cl2 O5 1.411(7) .
Cl2 O5A 1.413(11) .
Cl2 O8B 1.429(10) .
Cl2 O5B 1.433(12) .
Cl2 O7 1.445(8) .
Cl2 O6B 1.451(11) .
Cl2 O7A 1.454(9) .
Cl2 O8 1.477(6) .
Cl2 O8A 1.508(12) .
Cl2 O7B 1.566(8) .
O5 O7A 0.626(12) .
O5 O5B 0.734(17) .
O6 O6B 0.640(17) .
O6 O8A 1.242(18) .
O6 O5A 1.311(16) .
O7 O7B 0.529(13) .
O7 O5A 1.487(15) .
O8 O6A 0.644(13) .
O8 O8B 0.657(14) .
O5A O6B 1.234(18) .
O5A O5B 1.78(2) .
O6A O8B 1.233(18) .
O6A O7B 1.806(15) .
O7A O5B 1.28(2) .
O8A O5B 1.69(2) .
O8A O8B 1.71(2) .
O8A O6B 1.77(2) .
Cl3 O10 1.401(4) .
Cl3 O9 1.413(3) .
Cl3 O11 1.419(4) .
Cl3 O12 1.424(4) .
O10 O13 1.525(7) ?
O1S H1S2 0.76(2) .
O1S H1S1 0.76(2) .
O2S H2S1 0.75(2) .
O2S H2S2 0.75(2) .
